data_4034346
loop_
_publ_author_name
'Pirovano, Valentina'
'Brambilla, Elisa'
'Rizzato, Silvia'
'Abbiati, Giorgio'
'Bozzi, Marta'
'Rossi, Elisabetta'

_publ_section_title
;
 Gold-Catalyzed Cascade Reactions of 4 H-Furo[3,2- b]indoles with
 Allenamides: Synthesis of Indolin-3-one Derivatives.
;
_journal_issue 9
_journal_name_full 'The Journal of organic chemistry'
_journal_page_first 5150
_journal_page_last 5166
_journal_paper_doi 10.1021/acs.joc.9b00143
_journal_volume 84
_journal_year 2019
_chemical_formula_moiety 'C19 H18 N2 O5'
_chemical_formula_sum 'C19 H18 N2 O5'
_chemical_formula_weight 354.35
_space_group_IT_number 15
_space_group_name_Hall '-C 2yc'
_space_group_name_H-M_alt 'C 1 2/c 1'
_symmetry_cell_setting monoclinic
_symmetry_Int_Tables_number 15
_symmetry_space_group_name_Hall '-C 2yc'
_symmetry_space_group_name_H-M 'C 1 2/c 1'
_atom_sites_solution_hydrogens geom
_atom_sites_solution_primary direct
_atom_sites_solution_secondary difmap
_cell_angle_alpha 90
_cell_angle_beta 103.023(2)
_cell_angle_gamma 90
_cell_formula_units_Z 8
_cell_length_a 10.6540(10)
_cell_length_b 12.563(2)
_cell_length_c 26.016(4)
_cell_measurement_reflns_used 7437
_cell_measurement_temperature 296(2)
_cell_measurement_theta_max 29.9
_cell_measurement_theta_min 2.5
_cell_measurement_wavelength 0.71073
_cell_volume 3392.6(8)
_computing_molecular_graphics 'Ortep for Windows (Farrugia, 2012)'
_computing_publication_material 'WinGX publication routines (Farrugia, 2012)'
_computing_structure_refinement 'SHELXL-2018/3 (Sheldrick, 2018)'
_computing_structure_solution 'SIR 2014: C. Giacovazzo et all., J. Appl. Cryst.(2015) 48, 306'
_diffrn_ambient_temperature 296(2)
_diffrn_detector CCD_plate
_diffrn_measured_fraction_theta_full 1
_diffrn_measured_fraction_theta_max 0.946
_diffrn_measurement_device 'Bruker apex II ccd diffractometer'
_diffrn_measurement_method omega-scan
_diffrn_radiation_monochromator graphite
_diffrn_radiation_probe x-ray
_diffrn_radiation_type MoK\a
_diffrn_radiation_wavelength 0.71073
_diffrn_reflns_av_R_equivalents 0.0297
_diffrn_reflns_av_unetI/netI 0.0241
_diffrn_reflns_Laue_measured_fraction_full 1
_diffrn_reflns_Laue_measured_fraction_max 0.946
_diffrn_reflns_limit_h_max 14
_diffrn_reflns_limit_h_min -14
_diffrn_reflns_limit_k_max 17
_diffrn_reflns_limit_k_min -17
_diffrn_reflns_limit_l_max 35
_diffrn_reflns_limit_l_min -35
_diffrn_reflns_number 24869
_diffrn_reflns_point_group_measured_fraction_full 1
_diffrn_reflns_point_group_measured_fraction_max 0.946
_diffrn_reflns_theta_full 25.24
_diffrn_reflns_theta_max 30.26
_diffrn_reflns_theta_min 1.607
_diffrn_standards_decay_% 0
_exptl_absorpt_coefficient_mu 0.102
_exptl_absorpt_correction_T_max 0.7459
_exptl_absorpt_correction_T_min 0.6946
_exptl_absorpt_correction_type empirical
_exptl_absorpt_process_details 'Sadabs 2.01 (Bruker AXS, 1999)'
_exptl_crystal_colour colorless
_exptl_crystal_density_diffrn 1.388
_exptl_crystal_density_method 'not measured'
_exptl_crystal_description prismatic
_exptl_crystal_F_000 1488
_exptl_crystal_size_max 0.20
_exptl_crystal_size_mid 0.14
_exptl_crystal_size_min 0.06
_refine_diff_density_max 0.887
_refine_diff_density_min -0.429
_refine_diff_density_rms 0.051
_refine_ls_extinction_method none
_refine_ls_goodness_of_fit_ref 1.03
_refine_ls_hydrogen_treatment constr
_refine_ls_matrix_type full
_refine_ls_number_constraints 0
_refine_ls_number_parameters 235
_refine_ls_number_reflns 4805
_refine_ls_number_restraints 0
_refine_ls_restrained_S_all 1.03
_refine_ls_R_factor_all 0.0942
_refine_ls_R_factor_gt 0.0643
_refine_ls_shift/su_max 0
_refine_ls_shift/su_mean 0
_refine_ls_structure_factor_coef Fsqd
_refine_ls_weighting_details 'w=1/[\s^2^(Fo^2^)+(0.0743P)^2^+4.0018P] where P=(Fo^2^+2Fc^2^)/3'
_refine_ls_weighting_scheme calc
_refine_ls_wR_factor_gt 0.1596
_refine_ls_wR_factor_ref 0.1765
_reflns_Friedel_coverage 0
_reflns_number_gt 3275
_reflns_number_total 4805
_reflns_threshold_expression 'I > 2\s(I)'
_cod_data_source_file jo9b00143_si_002.cif
_cod_data_source_block 3a
_cod_original_sg_symbol_H-M 'C 2/c'
_cod_database_code 4034346
_shelx_estimated_absorpt_t_min 0.98
_shelx_estimated_absorpt_t_max 0.994

loop_
_symmetry_equiv_pos_as_xyz
'x, y, z'
'-x, y, -z+1/2'
'x+1/2, y+1/2, z'
'-x+1/2, y+1/2, -z+1/2'
'-x, -y, -z'
'x, -y, z-1/2'
'-x+1/2, -y+1/2, -z'
'x+1/2, -y+1/2, z-1/2'

loop_
_atom_site_label
_atom_site_type_symbol
_atom_site_fract_x
_atom_site_fract_y
_atom_site_fract_z
_atom_site_U_iso_or_equiv
_atom_site_adp_type
_atom_site_occupancy
_atom_site_site_symmetry_order
_atom_site_calc_flag
_atom_site_refinement_flags_posn
_atom_site_refinement_flags_adp
N1 N 0.33873(16) 0.30370(14) 0.28436(6) 0.0406(4) Uani 1 1 d . .
O1 O 0.15470(16) 0.30026(15) 0.22837(6) 0.0610(5) Uani 1 1 d . .
O2 O 0.26232(19) 0.45424(14) 0.23829(6) 0.0642(5) Uani 1 1 d . .
C1 C 0.2539(2) 0.36207(18) 0.24962(8) 0.0460(5) Uani 1 1 d . .
C2 C 0.1679(2) 0.1974(2) 0.25365(11) 0.0628(7) Uani 1 1 d . .
H2A H 0.147174 0.140888 0.227723 0.075 Uiso 1 1 calc R U
H2B H 0.111607 0.191611 0.278092 0.075 Uiso 1 1 calc R U
C3 C 0.3054(2) 0.19180(18) 0.28208(9) 0.0486(5) Uani 1 1 d . .
H3A H 0.315015 0.161464 0.317044 0.058 Uiso 1 1 calc R U
H3B H 0.356419 0.151245 0.262473 0.058 Uiso 1 1 calc R U
C4 C 0.45368(19) 0.34508(16) 0.31135(7) 0.0381(4) Uani 1 1 d . .
H4 H 0.47138 0.415998 0.305559 0.046 Uiso 1 1 calc R U
C5 C 0.53961(19) 0.29086(16) 0.34466(7) 0.0387(4) Uani 1 1 d . .
H5 H 0.523712 0.219895 0.351159 0.046 Uiso 1 1 calc R U
C6 C 0.6615(2) 0.34025(18) 0.37216(7) 0.0431(5) Uani 1 1 d . .
H6A H 0.671384 0.408199 0.355806 0.052 Uiso 1 1 calc R U
H6B H 0.73272 0.295013 0.368463 0.052 Uiso 1 1 calc R U
N2 N 0.63399(16) 0.40416(14) 0.56440(6) 0.0407(4) Uani 1 1 d . .
O3 O 0.78571(12) 0.38767(12) 0.45718(5) 0.0397(3) Uani 1 1 d . .
C7 C 0.66654(18) 0.35724(16) 0.42966(7) 0.0371(4) Uani 1 1 d . .
C8 C 0.57878(19) 0.35366(17) 0.46143(7) 0.0401(4) Uani 1 1 d . .
H8 H 0.492264 0.334912 0.451346 0.048 Uiso 1 1 calc R U
C9 C 0.64683(18) 0.38417(16) 0.51220(7) 0.0371(4) Uani 1 1 d . .
C10 C 0.76852(18) 0.40386(16) 0.50763(7) 0.0373(4) Uani 1 1 d . .
C11 C 0.84232(18) 0.43988(16) 0.55639(7) 0.0379(4) Uani 1 1 d . .
C12 C 0.75519(18) 0.43965(15) 0.59161(7) 0.0374(4) Uani 1 1 d . .
C13 C 0.7924(2) 0.47250(17) 0.64349(8) 0.0447(5) Uani 1 1 d . .
H13 H 0.735879 0.471972 0.666024 0.054 Uiso 1 1 calc R U
C14 C 0.9173(2) 0.50586(18) 0.65972(8) 0.0504(5) Uani 1 1 d . .
H14 H 0.94651 0.528744 0.694356 0.061 Uiso 1 1 calc R U
C15 C 1.0036(2) 0.50671(19) 0.62557(9) 0.0522(6) Uani 1 1 d . .
H15 H 1.087432 0.530525 0.638486 0.063 Uiso 1 1 calc R U
C16 C 0.9677(2) 0.47346(19) 0.57381(8) 0.0469(5) Uani 1 1 d . .
H16 H 1.025377 0.473706 0.551768 0.056 Uiso 1 1 calc R U
C1A C 0.5262(2) 0.39232(18) 0.58636(8) 0.0464(5) Uani 1 1 d . .
O1A O 0.52177(17) 0.40815(16) 0.63169(6) 0.0603(5) Uani 1 1 d . .
O2A O 0.42822(15) 0.36150(16) 0.54895(6) 0.0604(5) Uani 1 1 d . .
C2A C 0.3041(3) 0.3490(2) 0.56625(11) 0.0646(7) Uani 1 1 d . .
H2A1 H 0.29893 0.40158 0.593006 0.078 Uiso 1 1 calc R U
H2A2 H 0.231876 0.359724 0.53651 0.078 Uiso 1 1 calc R U
C3A C 0.2993(4) 0.2421(3) 0.58758(14) 0.0891(10) Uani 1 1 d . .
H3A1 H 0.220054 0.233083 0.598825 0.134 Uiso 1 1 calc R U
H3A2 H 0.303842 0.190538 0.560826 0.134 Uiso 1 1 calc R U
H3A3 H 0.370674 0.232255 0.617135 0.134 Uiso 1 1 calc R U

loop_
_atom_site_aniso_label
_atom_site_aniso_U_11
_atom_site_aniso_U_22
_atom_site_aniso_U_33
_atom_site_aniso_U_23
_atom_site_aniso_U_13
_atom_site_aniso_U_12
N1 0.0397(9) 0.0419(9) 0.0345(8) -0.0019(7) -0.0037(7) 0.0042(7)
O1 0.0482(9) 0.0719(11) 0.0509(9) -0.0078(8) -0.0141(7) 0.0136(8)
O2 0.0869(13) 0.0515(10) 0.0448(9) 0.0018(7) -0.0051(9) 0.0204(9)
C1 0.0497(12) 0.0536(13) 0.0306(9) -0.0068(9) 0.0004(8) 0.0159(10)
C2 0.0449(13) 0.0683(16) 0.0644(15) -0.0069(13) -0.0102(11) -0.0030(11)
C3 0.0410(11) 0.0457(11) 0.0520(12) -0.0038(9) -0.0048(9) -0.0015(9)
C4 0.0435(10) 0.0387(10) 0.0298(8) -0.0039(7) 0.0037(7) -0.0028(8)
C5 0.0393(10) 0.0423(10) 0.0317(9) -0.0022(7) 0.0021(8) -0.0045(8)
C6 0.0391(11) 0.0563(12) 0.0323(9) -0.0017(8) 0.0045(8) -0.0086(9)
N2 0.0341(8) 0.0534(10) 0.0326(8) -0.0035(7) 0.0034(6) -0.0078(7)
O3 0.0300(7) 0.0559(8) 0.0308(6) 0.0001(6) 0.0017(5) -0.0091(6)
C7 0.0326(9) 0.0430(10) 0.0313(9) 0.0006(7) -0.0020(7) -0.0068(8)
C8 0.0315(9) 0.0510(11) 0.0341(9) -0.0013(8) -0.0001(7) -0.0089(8)
C9 0.0329(9) 0.0453(10) 0.0311(9) 0.0015(7) 0.0028(7) -0.0050(8)
C10 0.0326(10) 0.0466(10) 0.0303(9) 0.0016(7) 0.0022(7) -0.0066(8)
C11 0.0348(10) 0.0422(10) 0.0323(9) 0.0018(7) -0.0018(7) -0.0058(8)
C12 0.0351(10) 0.0394(10) 0.0342(9) 0.0005(7) 0.0006(7) -0.0041(8)
C13 0.0488(12) 0.0487(11) 0.0346(10) -0.0040(8) 0.0049(9) -0.0041(9)
C14 0.0536(13) 0.0524(12) 0.0368(10) -0.0057(9) -0.0076(9) -0.0076(10)
C15 0.0410(11) 0.0592(13) 0.0473(12) 0.0003(10) -0.0091(9) -0.0135(10)
C16 0.0349(10) 0.0610(13) 0.0410(11) 0.0027(9) 0.0004(8) -0.0102(9)
C1A 0.0407(11) 0.0573(13) 0.0411(11) -0.0025(9) 0.0093(9) -0.0081(9)
O1A 0.0548(10) 0.0874(13) 0.0413(8) -0.0105(8) 0.0160(7) -0.0126(9)
O2A 0.0400(8) 0.0928(13) 0.0489(9) -0.0070(8) 0.0114(7) -0.0189(8)
C2A 0.0521(14) 0.0726(17) 0.0681(16) -0.0024(13) 0.0114(12) -0.0018(13)
C3A 0.099(3) 0.076(2) 0.093(2) -0.0061(18) 0.021(2) -0.0201(18)

loop_
_atom_type_symbol
_atom_type_description
_atom_type_scat_dispersion_real
_atom_type_scat_dispersion_imag
_atom_type_scat_source
C C 0.0033 0.0016 'International Tables Vol C Tables 4.2.6.8 and 6.1.1.4'
H H 0 0 'International Tables Vol C Tables 4.2.6.8 and 6.1.1.4'
N N 0.0061 0.0033 'International Tables Vol C Tables 4.2.6.8 and 6.1.1.4'
O O 0.0106 0.006 'International Tables Vol C Tables 4.2.6.8 and 6.1.1.4'

loop_
_geom_angle_atom_site_label_1
_geom_angle_atom_site_label_2
_geom_angle_atom_site_label_3
_geom_angle
C1 N1 C4 121.75(19)
C1 N1 C3 112.38(17)
C4 N1 C3 124.93(16)
C1 O1 C2 110.34(16)
O2 C1 O1 123.9(2)
O2 C1 N1 127.9(2)
O1 C1 N1 108.2(2)
O1 C2 C3 104.7(2)
N1 C3 C2 100.35(18)
C5 C4 N1 123.78(19)
C4 C5 C6 120.9(2)
C5 C6 C7 111.98(17)
C12 N2 C1A 125.15(17)
C12 N2 C9 105.31(15)
C1A N2 C9 129.55(16)
C7 O3 C10 103.48(14)
O3 C7 C8 111.75(16)
O3 C7 C6 112.53(16)
C8 C7 C6 135.66(17)
C7 C8 C9 106.10(16)
C10 C9 C8 105.58(17)
C10 C9 N2 110.70(16)
C8 C9 N2 143.68(18)
C9 C10 O3 113.08(16)
C9 C10 C11 109.38(18)
O3 C10 C11 137.48(18)
C16 C11 C10 134.3(2)
C16 C11 C12 120.44(18)
C10 C11 C12 105.23(16)
C13 C12 N2 128.21(19)
C13 C12 C11 122.40(18)
N2 C12 C11 109.38(16)
C14 C13 C12 116.0(2)
C13 C14 C15 122.20(19)
C16 C15 C14 122.31(19)
C11 C16 C15 116.7(2)
O1A C1A O2A 124.9(2)
O1A C1A N2 126.6(2)
O2A C1A N2 108.43(17)
C1A O2A C2A 114.55(18)
C3A C2A O2A 108.7(3)

loop_
_geom_bond_atom_site_label_1
_geom_bond_atom_site_label_2
_geom_bond_distance
N1 C1 1.343(2)
N1 C4 1.369(2)
N1 C3 1.448(3)
O1 C1 1.328(3)
O1 C2 1.442(3)
O2 C1 1.203(3)
C2 C3 1.486(3)
C4 C5 1.302(3)
C5 C6 1.471(3)
C6 C7 1.500(3)
N2 C12 1.398(2)
N2 C1A 1.401(3)
N2 C9 1.418(2)
O3 C7 1.364(2)
O3 C10 1.381(2)
C7 C8 1.381(3)
C8 C9 1.409(3)
C9 C10 1.351(3)
C10 C11 1.408(2)
C11 C16 1.377(3)
C11 C12 1.444(3)
C12 C13 1.381(3)
C13 C14 1.369(3)
C14 C15 1.415(3)
C15 C16 1.379(3)
C1A O1A 1.207(3)
C1A O2A 1.315(3)
O2A C2A 1.498(3)
C2A C3A 1.459(4)

loop_
_geom_torsion_atom_site_label_1
_geom_torsion_atom_site_label_2
_geom_torsion_atom_site_label_3
_geom_torsion_atom_site_label_4
_geom_torsion
C2 O1 C1 O2 -174.7(2)
C2 O1 C1 N1 5.5(3)
C4 N1 C1 O2 -2.1(3)
C3 N1 C1 O2 -171.5(2)
C4 N1 C1 O1 177.67(17)
C3 N1 C1 O1 8.3(3)
C1 O1 C2 C3 -16.4(3)
C1 N1 C3 C2 -17.5(3)
C4 N1 C3 C2 173.5(2)
O1 C2 C3 N1 19.2(2)
C1 N1 C4 C5 -178.7(2)
C3 N1 C4 C5 -10.7(3)
N1 C4 C5 C6 179.72(18)
C4 C5 C6 C7 109.0(2)
C10 O3 C7 C8 -0.4(2)
C10 O3 C7 C6 177.22(17)
C5 C6 C7 O3 170.62(17)
C5 C6 C7 C8 -12.5(4)
O3 C7 C8 C9 0.2(2)
C6 C7 C8 C9 -176.7(2)
C7 C8 C9 C10 0.1(2)
C7 C8 C9 N2 177.5(3)
C12 N2 C9 C10 1.2(2)
C1A N2 C9 C10 -178.7(2)
C12 N2 C9 C8 -176.2(3)
C1A N2 C9 C8 4.0(5)
C8 C9 C10 O3 -0.4(2)
N2 C9 C10 O3 -178.77(16)
C8 C9 C10 C11 177.28(17)
N2 C9 C10 C11 -1.1(2)
C7 O3 C10 C9 0.5(2)
C7 O3 C10 C11 -176.2(2)
C9 C10 C11 C16 -178.0(2)
O3 C10 C11 C16 -1.1(4)
C9 C10 C11 C12 0.5(2)
O3 C10 C11 C12 177.4(2)
C1A N2 C12 C13 -2.1(3)
C9 N2 C12 C13 178.0(2)
C1A N2 C12 C11 179.06(19)
C9 N2 C12 C11 -0.8(2)
C16 C11 C12 C13 0.1(3)
C10 C11 C12 C13 -178.69(19)
C16 C11 C12 N2 178.96(19)
C10 C11 C12 N2 0.2(2)
N2 C12 C13 C14 -178.5(2)
C11 C12 C13 C14 0.2(3)
C12 C13 C14 C15 -0.1(3)
C13 C14 C15 C16 -0.4(4)
C10 C11 C16 C15 177.9(2)
C12 C11 C16 C15 -0.4(3)
C14 C15 C16 C11 0.6(3)
C12 N2 C1A O1A -1.9(4)
C9 N2 C1A O1A 178.0(2)
C12 N2 C1A O2A 177.58(19)
C9 N2 C1A O2A -2.6(3)
O1A C1A O2A C2A 1.5(4)
N2 C1A O2A C2A -178.01(19)
C1A O2A C2A C3A -86.5(3)
